data_7016848
loop_
_publ_author_name
'Crespo, Olga'
'D\'iez-Gil, C\'esar'
'Gimeno, M Concepci\'on'
'Laguna, Antonio'
'Monge, Miguel'
'Ospino, Isaura'

_publ_section_title
;
 Highly emissive dinuclear complexes
 [Au(2){\m-(PPh(2))(2)C(2)B(9)H(10)}(C(6)F(5))(PR(3))] with different
 gold fragments coordinated to an anionic diphosphine.
;
_journal_issue 39
_journal_name_full 'Dalton transactions (Cambridge, England : 2003)'
_journal_page_first 10038
_journal_page_last 10046
_journal_paper_doi 10.1039/c1dt10890e
_journal_volume 40
_journal_year 2011
_chemical_formula_sum 'C46 H45 Au2 B9 Cl2 F5 P3'
_chemical_formula_weight 1347.85
_chemical_name_systematic
;
?
;
_space_group_IT_number 14
_symmetry_cell_setting monoclinic
_symmetry_space_group_name_Hall '-P 2yn'
_symmetry_space_group_name_H-M 'P 1 21/n 1'
_atom_sites_solution_hydrogens geom
_atom_sites_solution_primary direct
_atom_sites_solution_secondary difmap
_audit_creation_method SHELXL-97
_cell_angle_alpha 90.00
_cell_angle_beta 101.88(3)
_cell_angle_gamma 90.00
_cell_formula_units_Z 4
_cell_length_a 14.013(3)
_cell_length_b 14.090(3)
_cell_length_c 25.494(5)
_cell_measurement_reflns_used 20045
_cell_measurement_temperature 373(2)
_cell_measurement_theta_max 35.1121
_cell_measurement_theta_min 3.5966
_cell_volume 4925.8(19)
_computing_cell_refinement 'Crysalis RED'
_computing_data_collection 'Crysalis CCD'
_computing_data_reduction 'Crysalis RED'
_computing_molecular_graphics 'Siemens XP'
_computing_publication_material 'SHELXL-97 (Sheldrick, 1997)'
_computing_structure_refinement 'SHELXL-97 (Sheldrick, 1997)'
_computing_structure_solution 'SHELXS-97 (Sheldrick, 1990)'
_diffrn_ambient_temperature 373(2)
_diffrn_detector_area_resol_mean 16.06
_diffrn_measured_fraction_theta_full 0.996
_diffrn_measured_fraction_theta_max 0.996
_diffrn_measurement_device_type 'Xcalibur Oxford Diffraction'
_diffrn_measurement_method \w-scans
_diffrn_radiation_monochromator graphite
_diffrn_radiation_source 'fine-focus sealed tube'
_diffrn_radiation_type MoK\a
_diffrn_radiation_wavelength 0.71073
_diffrn_reflns_av_R_equivalents 0.0670
_diffrn_reflns_av_sigmaI/netI 0.0454
_diffrn_reflns_limit_h_max 16
_diffrn_reflns_limit_h_min -16
_diffrn_reflns_limit_k_max 16
_diffrn_reflns_limit_k_min -16
_diffrn_reflns_limit_l_max 30
_diffrn_reflns_limit_l_min -30
_diffrn_reflns_number 68116
_diffrn_reflns_theta_full 25.00
_diffrn_reflns_theta_max 25.00
_diffrn_reflns_theta_min 3.73
_exptl_absorpt_coefficient_mu 6.209
_exptl_absorpt_correction_T_max 0.7465
_exptl_absorpt_correction_T_min 0.5756
_exptl_absorpt_correction_type multi-scan
_exptl_absorpt_process_details SADABS
_exptl_crystal_colour 'pale yellow'
_exptl_crystal_density_diffrn 1.818
_exptl_crystal_density_method 'not measured'
_exptl_crystal_description 'irregular prism'
_exptl_crystal_F_000 2592
_exptl_crystal_size_max 0.10
_exptl_crystal_size_mid 0.09
_exptl_crystal_size_min 0.05
_refine_diff_density_max 1.450
_refine_diff_density_min -0.573
_refine_diff_density_rms 0.128
_refine_ls_extinction_method none
_refine_ls_goodness_of_fit_ref 1.151
_refine_ls_hydrogen_treatment riding
_refine_ls_matrix_type full
_refine_ls_number_parameters 609
_refine_ls_number_reflns 8652
_refine_ls_number_restraints 26
_refine_ls_restrained_S_all 1.149
_refine_ls_R_factor_all 0.0497
_refine_ls_R_factor_gt 0.0409
_refine_ls_shift/su_max 0.001
_refine_ls_shift/su_mean 0.000
_refine_ls_structure_factor_coef Fsqd
_refine_ls_weighting_details 'calc w=1/[\s^2^(Fo^2^)+(0.0000P)^2^+24.7207P] where P=(Fo^2^+2Fc^2^)/3'
_refine_ls_weighting_scheme calc
_refine_ls_wR_factor_gt 0.0757
_refine_ls_wR_factor_ref 0.0785
_reflns_number_gt 7795
_reflns_number_total 8652
_reflns_threshold_expression >2sigma(I)
_cod_data_source_file c1dt10890e.txt
_cod_data_source_block ol5s
_cod_depositor_comments
;
The following automatic conversions were performed:

'_symmetry_cell_setting' value 'Monoclinic' changed to 'monoclinic'
according to /home/saulius/struct/CIF-dictionaries/cif_core.dic
dictionary named 'cif_core.dic' version 2.4.1 from 2010-06-29.

Automatic conversion script
Id: cif_fix_values 1715 2011-07-08 13:25:40Z adriana 
;
_cod_original_cell_volume 4925.7(17)
_cod_original_sg_symbol_H-M P21/n
_cod_database_code 7016848

loop_
_symmetry_equiv_pos_as_xyz
'x, y, z'
'-x+1/2, y+1/2, -z+1/2'
'-x, -y, -z'
'x-1/2, -y-1/2, z-1/2'

loop_
_atom_site_label
_atom_site_type_symbol
_atom_site_fract_x
_atom_site_fract_y
_atom_site_fract_z
_atom_site_U_iso_or_equiv
_atom_site_adp_type
_atom_site_occupancy
_atom_site_symmetry_multiplicity
_atom_site_calc_flag
_atom_site_refinement_flags
Au1 Au 0.535518(17) 0.291680(16) 0.130046(9) 0.02108(7) Uani 1 1 d .
Au2 Au 0.406753(17) 0.427539(16) 0.168012(9) 0.02134(7) Uani 1 1 d .
B1 B 0.2701(5) 0.2469(5) -0.0305(3) 0.0219(15) Uani 1 1 d .
H1 H 0.2953 0.2648 -0.0675 0.026 Uiso 1 1 calc R
B2 B 0.3340(5) 0.1652(5) 0.0158(3) 0.0203(15) Uani 1 1 d .
H2 H 0.4014 0.1314 0.0094 0.024 Uiso 1 1 calc R
B3 B 0.2176(5) 0.1335(5) -0.0211(3) 0.0243(16) Uani 1 1 d .
H3 H 0.2097 0.0773 -0.0516 0.029 Uiso 1 1 calc R
B4 B 0.1439(5) 0.2388(5) -0.0283(3) 0.0216(15) Uani 1 1 d .
H4 H 0.0868 0.2532 -0.0640 0.026 Uiso 1 1 calc R
B5 B 0.2141(5) 0.3321(5) 0.0046(3) 0.0200(14) Uani 1 1 d .
H5 H 0.2039 0.4064 -0.0085 0.024 Uiso 1 1 calc R
B6 B 0.3315(5) 0.2874(5) 0.0330(3) 0.0191(14) Uani 1 1 d .
H6 H 0.3962 0.3335 0.0390 0.023 Uiso 1 1 calc R
B7 B 0.2479(5) 0.1055(5) 0.0482(3) 0.0231(15) Uani 1 1 d .
H7 H 0.2470 0.0450 0.0753 0.028 Uiso 1 1 calc R
B8 B 0.1246(5) 0.1473(5) 0.0158(3) 0.0224(15) Uani 1 1 d .
H8 H 0.0628 0.1057 0.0238 0.027 Uiso 1 1 calc R
B9 B 0.1308(5) 0.2722(5) 0.0359(3) 0.0230(15) Uani 1 1 d .
H9 H 0.0732 0.2929 0.0572 0.028 Uiso 1 1 calc R
C1 C 0.3099(4) 0.1973(4) 0.0770(2) 0.0182(12) Uani 1 1 d .
C2 C 0.2406(4) 0.2893(4) 0.0708(2) 0.0181(12) Uani 1 1 d .
C11 C 0.3704(5) 0.1699(4) 0.1948(2) 0.0212(13) Uani 1 1 d D
C12 C 0.2835(5) 0.1245(4) 0.1973(3) 0.0237(14) Uani 1 1 d D
H12 H 0.2429 0.1022 0.1663 0.028 Uiso 1 1 calc R
C13 C 0.2577(5) 0.1128(4) 0.2466(3) 0.0286(15) Uani 1 1 d D
H13 H 0.1995 0.0825 0.2485 0.034 Uiso 1 1 calc R
C14 C 0.3179(5) 0.1458(4) 0.2930(3) 0.0304(16) Uani 1 1 d D
H14 H 0.3004 0.1370 0.3259 0.037 Uiso 1 1 calc R
C15 C 0.4036(5) 0.1917(5) 0.2903(3) 0.0305(16) Uani 1 1 d D
H15 H 0.4437 0.2142 0.3215 0.037 Uiso 1 1 calc R
C16 C 0.4301(5) 0.2044(4) 0.2417(2) 0.0228(13) Uani 1 1 d D
H16 H 0.4878 0.2358 0.2401 0.027 Uiso 1 1 calc R
C21 C 0.4624(4) 0.0623(4) 0.1233(2) 0.0195(13) Uani 1 1 d D
C22 C 0.4155(5) -0.0207(4) 0.1347(2) 0.0232(13) Uani 1 1 d D
H22 H 0.3601 -0.0168 0.1493 0.028 Uiso 1 1 calc R
C23 C 0.4515(5) -0.1086(5) 0.1242(3) 0.0305(16) Uani 1 1 d D
H23 H 0.4188 -0.1634 0.1306 0.037 Uiso 1 1 calc R
C24 C 0.5357(5) -0.1156(5) 0.1043(3) 0.0289(15) Uani 1 1 d D
H24 H 0.5603 -0.1748 0.0979 0.035 Uiso 1 1 calc R
C25 C 0.5835(5) -0.0332(5) 0.0938(3) 0.0296(15) Uani 1 1 d D
H25 H 0.6398 -0.0373 0.0799 0.036 Uiso 1 1 calc R
C26 C 0.5474(5) 0.0536(5) 0.1039(2) 0.0258(14) Uani 1 1 d D
H26 H 0.5808 0.1081 0.0976 0.031 Uiso 1 1 calc R
C31 C 0.1909(5) 0.4812(4) 0.0967(2) 0.0210(13) Uani 1 1 d D
C32 C 0.0909(4) 0.4935(4) 0.0917(2) 0.0229(13) Uani 1 1 d D
H32 H 0.0539 0.4473 0.1044 0.028 Uiso 1 1 calc R
C33 C 0.0468(5) 0.5752(4) 0.0678(2) 0.0261(14) Uani 1 1 d D
H33 H -0.0202 0.5831 0.0638 0.031 Uiso 1 1 calc R
C34 C 0.1014(5) 0.6446(4) 0.0499(2) 0.0266(14) Uani 1 1 d D
H34 H 0.0712 0.6994 0.0342 0.032 Uiso 1 1 calc R
C35 C 0.1998(5) 0.6334(4) 0.0551(3) 0.0282(15) Uani 1 1 d D
H35 H 0.2361 0.6807 0.0429 0.034 Uiso 1 1 calc R
C36 C 0.2464(5) 0.5519(4) 0.0786(2) 0.0235(14) Uani 1 1 d D
H36 H 0.3134 0.5446 0.0822 0.028 Uiso 1 1 calc R
C41 C 0.1836(5) 0.3334(4) 0.1743(2) 0.0217(13) Uani 1 1 d D
C42 C 0.2170(4) 0.3585(4) 0.2278(2) 0.0206(13) Uani 1 1 d D
H42 H 0.2751 0.3920 0.2377 0.025 Uiso 1 1 calc R
C43 C 0.1651(5) 0.3341(4) 0.2662(3) 0.0282(15) Uani 1 1 d D
H43 H 0.1887 0.3503 0.3019 0.034 Uiso 1 1 calc R
C44 C 0.0775(5) 0.2852(4) 0.2516(3) 0.0285(15) Uani 1 1 d D
H44 H 0.0416 0.2701 0.2774 0.034 Uiso 1 1 calc R
C45 C 0.0441(5) 0.2592(4) 0.1991(3) 0.0264(14) Uani 1 1 d D
H45 H -0.0141 0.2259 0.1893 0.032 Uiso 1 1 calc R
C46 C 0.0973(5) 0.2827(4) 0.1604(2) 0.0248(14) Uani 1 1 d D
H46 H 0.0748 0.2642 0.1250 0.030 Uiso 1 1 calc R
C51 C 0.7223(5) 0.2829(4) 0.0689(2) 0.0236(13) Uani 1 1 d D
C52 C 0.6642(5) 0.2203(4) 0.0318(2) 0.0277(14) Uani 1 1 d D
H52 H 0.5969 0.2283 0.0232 0.033 Uiso 1 1 calc R
C53 C 0.7070(5) 0.1476(4) 0.0084(2) 0.0242(14) Uani 1 1 d D
H53 H 0.6689 0.1064 -0.0157 0.029 Uiso 1 1 calc R
C54 C 0.8086(5) 0.1368(4) 0.0217(3) 0.0269(14) Uani 1 1 d D
H54 H 0.8377 0.0875 0.0064 0.032 Uiso 1 1 calc R
C55 C 0.8661(5) 0.1979(4) 0.0570(3) 0.0282(15) Uani 1 1 d D
H55 H 0.9336 0.1908 0.0647 0.034 Uiso 1 1 calc R
C56 C 0.8232(5) 0.2694(5) 0.0807(3) 0.0298(15) Uani 1 1 d D
H56 H 0.8622 0.3095 0.1052 0.036 Uiso 1 1 calc R
C61 C 0.7539(5) 0.4280(4) 0.1509(3) 0.0261(14) Uani 1 1 d D
C62 C 0.7794(5) 0.3879(4) 0.2017(3) 0.0312(16) Uani 1 1 d D
H62 H 0.7451 0.3356 0.2102 0.037 Uiso 1 1 calc R
C63 C 0.8562(5) 0.4251(5) 0.2405(3) 0.0335(16) Uani 1 1 d D
H63 H 0.8726 0.3985 0.2746 0.040 Uiso 1 1 calc R
C64 C 0.9066(6) 0.5019(6) 0.2268(3) 0.045(2) Uani 1 1 d D
H64 H 0.9591 0.5263 0.2514 0.054 Uiso 1 1 calc R
C65 C 0.8797(6) 0.5436(6) 0.1759(3) 0.046(2) Uani 1 1 d D
H65 H 0.9120 0.5976 0.1679 0.055 Uiso 1 1 calc R
C66 C 0.8066(6) 0.5057(5) 0.1384(3) 0.0389(18) Uani 1 1 d D
H66 H 0.7916 0.5317 0.1041 0.047 Uiso 1 1 calc R
C71 C 0.6146(5) 0.4580(5) 0.0502(3) 0.0328(16) Uani 1 1 d .
H71A H 0.5872 0.5106 0.0659 0.049 Uiso 1 1 calc R
H71B H 0.5653 0.4296 0.0230 0.049 Uiso 1 1 calc R
H71C H 0.6672 0.4799 0.0345 0.049 Uiso 1 1 calc R
C81 C 0.5298(4) 0.4971(4) 0.2065(2) 0.0238(14) Uani 1 1 d D
C82 C 0.5622(5) 0.5801(5) 0.1873(3) 0.0318(16) Uani 1 1 d D
C83 C 0.6411(5) 0.6326(5) 0.2137(3) 0.0368(17) Uani 1 1 d D
C84 C 0.6902(5) 0.6015(5) 0.2627(3) 0.0394(19) Uani 1 1 d D
C85 C 0.6625(5) 0.5203(5) 0.2843(3) 0.0363(17) Uani 1 1 d D
C86 C 0.5833(5) 0.4691(5) 0.2554(3) 0.0311(16) Uani 1 1 d D
F1 F 0.5146(3) 0.6150(3) 0.13893(17) 0.0470(11) Uani 1 1 d D
F2 F 0.6687(4) 0.7131(3) 0.1923(2) 0.0562(13) Uani 1 1 d D
F3 F 0.7679(3) 0.6510(3) 0.2892(2) 0.0533(12) Uani 1 1 d D
F4 F 0.7104(4) 0.4896(3) 0.33187(19) 0.0585(13) Uani 1 1 d D
F5 F 0.5603(3) 0.3887(3) 0.27884(17) 0.0453(11) Uani 1 1 d D
P1 P 0.41448(11) 0.18042(11) 0.13299(6) 0.0185(3) Uani 1 1 d .
P2 P 0.25497(11) 0.37521(10) 0.12616(6) 0.0184(3) Uani 1 1 d .
P3 P 0.66027(12) 0.37047(12) 0.10181(6) 0.0241(4) Uani 1 1 d .
Cl1 Cl 0.46140(16) 0.54206(13) 0.35181(8) 0.0474(5) Uani 1 1 d .
Cl2 Cl 0.36845(16) 0.37757(14) 0.38834(9) 0.0515(5) Uani 1 1 d .
C100 C 0.4774(7) 0.4362(6) 0.3879(4) 0.055(2) Uani 1 1 d .
H10A H 0.5195 0.3947 0.3724 0.066 Uiso 1 1 calc R
H10B H 0.5099 0.4497 0.4245 0.066 Uiso 1 1 calc R
H10 H 0.162(6) 0.134(5) 0.060(3) 0.05(2) Uiso 1 1 d .

loop_
_atom_site_aniso_label
_atom_site_aniso_U_11
_atom_site_aniso_U_22
_atom_site_aniso_U_33
_atom_site_aniso_U_23
_atom_site_aniso_U_13
_atom_site_aniso_U_12
Au1 0.01777(13) 0.02254(13) 0.02273(13) -0.00145(10) 0.00374(9) -0.00073(10)
Au2 0.01958(13) 0.02202(13) 0.02154(12) -0.00365(10) 0.00216(9) 0.00004(10)
B1 0.020(4) 0.028(4) 0.016(3) 0.002(3) 0.002(3) 0.000(3)
B2 0.020(4) 0.026(4) 0.017(3) -0.005(3) 0.006(3) 0.000(3)
B3 0.026(4) 0.024(4) 0.022(4) -0.006(3) 0.004(3) 0.002(3)
B4 0.023(4) 0.024(4) 0.016(3) -0.002(3) 0.000(3) 0.006(3)
B5 0.025(4) 0.020(3) 0.015(3) 0.001(3) 0.003(3) -0.001(3)
B6 0.019(4) 0.024(4) 0.016(3) 0.004(3) 0.007(3) 0.001(3)
B7 0.021(4) 0.027(4) 0.020(4) -0.002(3) 0.002(3) 0.001(3)
B8 0.023(4) 0.027(4) 0.017(3) 0.003(3) 0.004(3) 0.000(3)
B9 0.026(4) 0.026(4) 0.016(3) 0.000(3) 0.003(3) 0.002(3)
C1 0.017(3) 0.023(3) 0.015(3) -0.002(2) 0.003(2) -0.001(2)
C2 0.015(3) 0.021(3) 0.018(3) 0.000(2) 0.003(2) 0.002(2)
C11 0.026(3) 0.015(3) 0.024(3) 0.007(2) 0.007(3) 0.007(3)
C12 0.024(3) 0.018(3) 0.028(3) 0.002(3) 0.003(3) 0.007(3)
C13 0.033(4) 0.022(3) 0.036(4) 0.010(3) 0.019(3) 0.009(3)
C14 0.046(4) 0.026(3) 0.021(3) 0.009(3) 0.011(3) 0.012(3)
C15 0.040(4) 0.031(4) 0.018(3) -0.001(3) 0.000(3) 0.019(3)
C16 0.026(4) 0.018(3) 0.024(3) 0.004(3) 0.005(3) 0.007(3)
C21 0.015(3) 0.021(3) 0.021(3) -0.002(2) 0.001(2) 0.003(2)
C22 0.027(4) 0.019(3) 0.022(3) 0.001(3) 0.002(3) 0.001(3)
C23 0.038(4) 0.024(3) 0.030(4) 0.001(3) 0.007(3) 0.009(3)
C24 0.028(4) 0.031(4) 0.024(3) -0.009(3) -0.003(3) 0.015(3)
C25 0.025(4) 0.038(4) 0.026(4) -0.005(3) 0.004(3) 0.006(3)
C26 0.021(3) 0.033(4) 0.023(3) -0.001(3) 0.005(3) -0.002(3)
C31 0.028(4) 0.018(3) 0.018(3) -0.004(2) 0.005(3) 0.002(3)
C32 0.017(3) 0.026(3) 0.027(3) 0.000(3) 0.006(3) -0.001(3)
C33 0.028(4) 0.024(3) 0.026(3) -0.001(3) 0.005(3) 0.002(3)
C34 0.037(4) 0.019(3) 0.020(3) 0.000(3) -0.002(3) 0.005(3)
C35 0.042(4) 0.019(3) 0.027(3) 0.000(3) 0.015(3) -0.006(3)
C36 0.022(3) 0.020(3) 0.029(3) 0.000(3) 0.004(3) 0.000(3)
C41 0.026(3) 0.020(3) 0.021(3) 0.004(2) 0.007(3) 0.007(3)
C42 0.020(3) 0.018(3) 0.022(3) -0.003(3) 0.001(3) 0.001(3)
C43 0.038(4) 0.026(3) 0.022(3) 0.000(3) 0.010(3) 0.004(3)
C44 0.032(4) 0.026(3) 0.031(4) 0.002(3) 0.014(3) 0.006(3)
C45 0.024(4) 0.025(3) 0.030(4) 0.001(3) 0.006(3) -0.003(3)
C46 0.025(4) 0.028(3) 0.020(3) -0.001(3) 0.003(3) -0.003(3)
C51 0.024(3) 0.025(3) 0.022(3) 0.002(3) 0.005(3) -0.001(3)
C52 0.026(4) 0.030(3) 0.027(3) 0.004(3) 0.005(3) 0.003(3)
C53 0.035(4) 0.015(3) 0.024(3) -0.003(3) 0.010(3) -0.010(3)
C54 0.030(4) 0.023(3) 0.029(3) 0.005(3) 0.011(3) 0.006(3)
C55 0.028(4) 0.030(4) 0.027(3) 0.005(3) 0.006(3) 0.000(3)
C56 0.022(4) 0.036(4) 0.031(4) 0.004(3) 0.005(3) 0.000(3)
C61 0.029(4) 0.025(3) 0.025(3) -0.002(3) 0.008(3) 0.002(3)
C62 0.036(4) 0.022(3) 0.034(4) -0.002(3) 0.005(3) -0.005(3)
C63 0.031(4) 0.039(4) 0.028(4) -0.006(3) 0.003(3) 0.000(3)
C64 0.037(5) 0.051(5) 0.044(5) -0.014(4) -0.002(4) -0.008(4)
C65 0.045(5) 0.054(5) 0.038(4) -0.005(4) 0.008(4) -0.029(4)
C66 0.044(5) 0.041(4) 0.029(4) -0.001(3) 0.003(3) -0.014(4)
C71 0.031(4) 0.029(4) 0.032(4) 0.001(3) -0.008(3) 0.002(3)
C81 0.020(3) 0.025(3) 0.025(3) -0.004(3) 0.001(3) 0.000(3)
C82 0.028(4) 0.033(4) 0.032(4) -0.003(3) 0.002(3) 0.004(3)
C83 0.035(4) 0.024(4) 0.052(5) -0.008(3) 0.010(4) -0.005(3)
C84 0.024(4) 0.032(4) 0.056(5) -0.017(4) -0.003(4) 0.002(3)
C85 0.031(4) 0.032(4) 0.040(4) -0.005(3) -0.007(3) 0.002(3)
C86 0.030(4) 0.025(3) 0.036(4) -0.004(3) 0.000(3) 0.001(3)
F1 0.050(3) 0.048(3) 0.038(2) 0.011(2) -0.004(2) -0.014(2)
F2 0.056(3) 0.040(3) 0.069(3) 0.002(2) 0.006(3) -0.019(2)
F3 0.036(3) 0.040(2) 0.074(3) -0.018(2) -0.013(2) -0.012(2)
F4 0.056(3) 0.054(3) 0.049(3) -0.001(2) -0.027(2) -0.005(2)
F5 0.054(3) 0.033(2) 0.041(2) 0.0011(19) -0.009(2) -0.007(2)
P1 0.0182(8) 0.0200(8) 0.0173(8) 0.0005(6) 0.0035(6) 0.0021(6)
P2 0.0195(8) 0.0170(7) 0.0183(8) -0.0011(6) 0.0034(6) 0.0009(6)
P3 0.0215(9) 0.0269(9) 0.0236(8) -0.0015(7) 0.0038(7) -0.0010(7)
Cl1 0.0538(13) 0.0383(10) 0.0519(12) 0.0090(9) 0.0154(10) 0.0065(9)
Cl2 0.0569(14) 0.0391(11) 0.0616(13) 0.0005(9) 0.0194(11) -0.0018(9)
C100 0.058(6) 0.049(5) 0.052(5) 0.024(4) 0.001(4) 0.006(4)

loop_
_atom_type_symbol
_atom_type_description
_atom_type_scat_dispersion_real
_atom_type_scat_dispersion_imag
_atom_type_scat_source
C C 0.0033 0.0016 'International Tables Vol C Tables 4.2.6.8 and 6.1.1.4'
H H 0.0000 0.0000 'International Tables Vol C Tables 4.2.6.8 and 6.1.1.4'
B B 0.0013 0.0007 'International Tables Vol C Tables 4.2.6.8 and 6.1.1.4'
F F 0.0171 0.0103 'International Tables Vol C Tables 4.2.6.8 and 6.1.1.4'
P P 0.1023 0.0942 'International Tables Vol C Tables 4.2.6.8 and 6.1.1.4'
Au Au -2.0133 8.8022 'International Tables Vol C Tables 4.2.6.8 and 6.1.1.4'
Cl Cl 0.1484 0.1585 'International Tables Vol C Tables 4.2.6.8 and 6.1.1.4'

loop_
_geom_angle_atom_site_label_1
_geom_angle_atom_site_label_2
_geom_angle_atom_site_label_3
_geom_angle
P3 Au1 P1 160.08(6)
P3 Au1 Au2 110.28(4)
P1 Au1 Au2 85.80(4)
C81 Au2 P2 169.63(17)
C81 Au2 Au1 87.48(16)
P2 Au2 Au1 102.20(4)
B2 B1 B6 60.7(4)
B2 B1 B5 108.7(5)
B6 B1 B5 60.0(4)
B2 B1 B4 107.9(5)
B6 B1 B4 106.9(5)
B5 B1 B4 58.9(4)
B2 B1 B3 59.5(4)
B6 B1 B3 107.4(5)
B5 B1 B3 107.3(5)
B4 B1 B3 60.2(4)
C1 B2 B1 105.6(5)
C1 B2 B3 102.5(5)
B1 B2 B3 61.3(4)
C1 B2 B6 60.4(3)
B1 B2 B6 59.9(4)
B3 B2 B6 108.2(5)
C1 B2 B7 55.5(3)
B1 B2 B7 108.5(5)
B3 B2 B7 59.6(4)
B6 B2 B7 106.8(5)
B2 B3 B8 113.0(5)
B2 B3 B7 61.3(4)
B8 B3 B7 63.0(4)
B2 B3 B1 59.2(4)
B8 B3 B1 110.0(5)
B7 B3 B1 108.2(5)
B2 B3 B4 107.2(5)
B8 B3 B4 59.5(4)
B7 B3 B4 107.6(5)
B1 B3 B4 59.6(4)
B9 B4 B5 60.3(4)
B9 B4 B8 62.7(4)
B5 B4 B8 112.7(5)
B9 B4 B1 108.0(5)
B5 B4 B1 60.3(4)
B8 B4 B1 110.4(5)
B9 B4 B3 107.1(5)
B5 B4 B3 108.4(5)
B8 B4 B3 59.4(4)
B1 B4 B3 60.2(4)
B4 B5 C2 101.0(4)
B4 B5 B9 59.8(4)
C2 B5 B9 55.2(4)
B4 B5 B6 108.2(5)
C2 B5 B6 59.4(3)
B9 B5 B6 107.0(5)
B4 B5 B1 60.8(4)
C2 B5 B1 103.0(5)
B9 B5 B1 107.9(5)
B6 B5 B1 59.7(4)
C2 B6 C1 54.5(3)
C2 B6 B1 103.8(5)
C1 B6 B1 103.7(5)
C2 B6 B5 59.9(4)
C1 B6 B5 104.4(5)
B1 B6 B5 60.3(4)
C2 B6 B2 101.7(4)
C1 B6 B2 58.2(3)
B1 B6 B2 59.4(4)
B5 B6 B2 107.9(5)
C1 B7 B3 105.4(5)
C1 B7 B2 59.8(4)
B3 B7 B2 59.1(4)
C1 B7 B8 108.0(5)
B3 B7 B8 58.3(4)
B2 B7 B8 107.3(5)
B3 B8 B4 61.0(4)
B3 B8 B9 104.9(5)
B4 B8 B9 58.1(4)
B3 B8 B7 58.7(4)
B4 B8 B7 105.4(5)
B9 B8 B7 101.2(5)
C2 B9 B4 106.3(5)
C2 B9 B5 62.3(4)
B4 B9 B5 59.8(4)
C2 B9 B8 106.2(5)
B4 B9 B8 59.2(4)
B5 B9 B8 109.4(5)
C2 C1 B7 109.7(5)
C2 C1 B2 110.4(4)
B7 C1 B2 64.7(4)
C2 C1 B6 62.3(4)
B7 C1 B6 115.3(5)
B2 C1 B6 61.4(4)
C2 C1 P1 123.4(4)
B7 C1 P1 120.6(4)
B2 C1 P1 113.3(4)
B6 C1 P1 111.9(4)
C1 C2 B9 114.7(5)
C1 C2 B6 63.2(4)
B9 C2 B6 114.3(5)
C1 C2 B5 112.1(4)
B9 C2 B5 62.5(4)
B6 C2 B5 60.7(4)
C1 C2 P2 119.0(4)
B9 C2 P2 117.3(4)
B6 C2 P2 117.1(4)
B5 C2 P2 118.6(4)
C12 C11 C16 119.8(6)
C12 C11 P1 122.4(5)
C16 C11 P1 117.7(5)
C13 C12 C11 119.4(6)
C14 C13 C12 120.5(6)
C15 C14 C13 120.0(6)
C16 C15 C14 120.3(6)
C15 C16 C11 120.0(6)
C26 C21 C22 118.3(5)
C26 C21 P1 119.6(5)
C22 C21 P1 122.1(4)
C23 C22 C21 120.1(6)
C24 C23 C22 120.5(6)
C23 C24 C25 119.5(6)
C26 C25 C24 119.8(6)
C25 C26 C21 121.6(6)
C32 C31 C36 120.0(6)
C32 C31 P2 122.7(5)
C36 C31 P2 117.3(5)
C33 C32 C31 119.5(6)
C34 C33 C32 120.5(6)
C35 C34 C33 120.3(6)
C34 C35 C36 120.7(6)
C35 C36 C31 119.1(6)
C46 C41 C42 118.6(5)
C46 C41 P2 124.3(5)
C42 C41 P2 117.0(5)
C43 C42 C41 120.8(6)
C42 C43 C44 120.0(6)
C45 C44 C43 119.8(6)
C44 C45 C46 120.2(6)
C41 C46 C45 120.5(6)
C56 C51 C52 118.4(6)
C56 C51 P3 123.6(5)
C52 C51 P3 117.8(5)
C53 C52 C51 120.5(6)
C52 C53 C54 119.0(6)
C55 C54 C53 121.1(6)
C56 C55 C54 119.6(6)
C55 C56 C51 121.2(6)
C62 C61 C66 119.0(6)
C62 C61 P3 118.3(5)
C66 C61 P3 122.4(5)
C61 C62 C63 121.2(6)
C64 C63 C62 118.2(7)
C63 C64 C65 120.7(7)
C66 C65 C64 120.5(7)
C65 C66 C61 120.3(7)
C86 C81 C82 114.1(6)
C86 C81 Au2 123.0(5)
C82 C81 Au2 122.7(5)
F1 C82 C81 119.4(6)
F1 C82 C83 116.0(6)
C81 C82 C83 124.6(6)
F2 C83 C84 120.4(7)
F2 C83 C82 121.3(7)
C84 C83 C82 118.3(7)
F3 C84 C85 120.0(7)
F3 C84 C83 119.6(7)
C85 C84 C83 120.5(7)
F4 C85 C84 120.6(6)
F4 C85 C86 120.5(6)
C84 C85 C86 118.8(7)
F5 C86 C81 120.6(6)
F5 C86 C85 115.8(6)
C81 C86 C85 123.7(6)
C11 P1 C21 104.1(3)
C11 P1 C1 109.0(3)
C21 P1 C1 105.6(3)
C11 P1 Au1 117.7(2)
C21 P1 Au1 108.6(2)
C1 P1 Au1 111.02(19)
C31 P2 C41 104.4(3)
C31 P2 C2 104.8(3)
C41 P2 C2 108.3(3)
C31 P2 Au2 105.0(2)
C41 P2 Au2 111.9(2)
C2 P2 Au2 120.86(19)
C61 P3 C51 106.1(3)
C61 P3 C71 107.1(3)
C51 P3 C71 104.9(3)
C61 P3 Au1 119.2(2)
C51 P3 Au1 106.5(2)
C71 P3 Au1 112.0(2)
Cl2 C100 Cl1 113.1(5)

loop_
_geom_bond_atom_site_label_1
_geom_bond_atom_site_label_2
_geom_bond_distance
Au1 P3 2.3074(17)
Au1 P1 2.3221(16)
Au1 Au2 2.9284(6)
Au2 C81 2.050(6)
Au2 P2 2.2961(17)
B1 B2 1.757(10)
B1 B6 1.766(10)
B1 B5 1.776(10)
B1 B4 1.785(10)
B1 B3 1.795(10)
B2 C1 1.724(8)
B2 B3 1.764(10)
B2 B6 1.780(9)
B2 B7 1.804(10)
B3 B8 1.766(10)
B3 B7 1.774(10)
B3 B4 1.795(10)
B4 B9 1.749(9)
B4 B5 1.749(10)
B4 B8 1.768(10)
B5 C2 1.756(8)
B5 B9 1.758(10)
B5 B6 1.770(10)
B6 C2 1.747(8)
B6 C1 1.762(8)
B7 C1 1.644(9)
B7 B8 1.850(10)
B8 B9 1.830(10)
B9 C2 1.629(9)
C1 C2 1.608(8)
C1 P1 1.838(6)
C2 P2 1.840(6)
C11 C12 1.389(9)
C11 C16 1.398(9)
C11 P1 1.814(6)
C12 C13 1.385(9)
C13 C14 1.384(10)
C14 C15 1.378(10)
C15 C16 1.377(9)
C21 C26 1.386(8)
C21 C22 1.400(8)
C21 P1 1.831(6)
C22 C23 1.383(8)
C23 C24 1.379(9)
C24 C25 1.393(10)
C25 C26 1.368(9)
C31 C32 1.392(9)
C31 C36 1.399(8)
C31 P2 1.823(6)
C32 C33 1.388(9)
C33 C34 1.376(9)
C34 C35 1.368(9)
C35 C36 1.394(9)
C41 C46 1.386(9)
C41 C42 1.394(8)
C41 P2 1.832(6)
C42 C43 1.379(9)
C43 C44 1.389(9)
C44 C45 1.374(9)
C45 C46 1.392(9)
C51 C56 1.397(9)
C51 C52 1.420(9)
C51 P3 1.813(6)
C52 C53 1.383(9)
C53 C54 1.402(9)
C54 C55 1.380(9)
C55 C56 1.375(9)
C61 C62 1.391(9)
C61 C66 1.394(9)
C61 P3 1.807(7)
C62 C63 1.403(10)
C63 C64 1.376(10)
C64 C65 1.402(11)
C65 C66 1.360(10)
C71 P3 1.820(7)
C81 C86 1.373(9)
C81 C82 1.379(9)
C82 F1 1.366(8)
C82 C83 1.385(10)
C83 F2 1.349(8)
C83 C84 1.369(11)
C84 F3 1.351(8)
C84 C85 1.360(10)
C85 F4 1.332(8)
C85 C86 1.401(9)
C86 F5 1.350(8)
Cl1 C100 1.742(8)
Cl2 C100 1.738(9)

loop_
_geom_hbond_atom_site_label_D
_geom_hbond_atom_site_label_H
_geom_hbond_atom_site_label_A
_geom_hbond_distance_DH
_geom_hbond_distance_HA
_geom_hbond_distance_DA
_geom_hbond_angle_DHA
_geom_hbond_site_symmetry_A
C16 H16 F5 0.93 2.50 3.203(8) 132.8 .
C71 H71A F1 0.96 2.73 3.644(9) 159.8 .
C100 H10A F5 0.97 2.57 3.294(11) 131.9 .
C62 H62 F3 0.93 2.61 3.421(8) 146.3 2_645
